data_4020785
loop_
_publ_author_name
'B. Jesse E. Reich'
'Aaron K. Justice'
'Brittany T. Beckstead'
'Joseph H. Reibenspies'
'Stephen A. Miller'

_publ_section_title
;
 Cyanide-Catalyzed Cyclizations via Aldimine Coupling
;
_journal_name_full 'Journal of Organic Chemistry'
_journal_page_first 1357
_journal_page_last 1359
_journal_paper_doi 10.1021/jo035245j
_journal_volume 69
_journal_year 2004
_chemical_formula_sum 'C20 H14 N2 O2'
_chemical_formula_weight 314.33
_space_group_IT_number 2
_symmetry_cell_setting triclinic
_symmetry_space_group_name_Hall '-P 1'
_symmetry_space_group_name_H-M 'P -1'
_cell_angle_alpha 74.255(2)
_cell_angle_beta 81.050(2)
_cell_angle_gamma 83.614(2)
_cell_formula_units_Z 2
_cell_length_a 5.9430(9)
_cell_length_b 8.6856(13)
_cell_length_c 14.988(2)
_cell_measurement_temperature 110(2)
_cell_volume 733.64(19)
_diffrn_ambient_temperature 110(2)
_exptl_crystal_density_diffrn 1.423
_cod_depositor_comments
;
The following automatic conversions were performed:
'_symmetry_cell_setting' value 'Triclinic' changed to 'triclinic'
according to '/home/saulius/struct/CIF-dictionaries/cif_core.dic'
dictionary named 'cif_core.dic' version 2.4.1 from 2010-06-29.

Automatic conversion script
Id: cif_fix_enum 1527 2010-12-29 10:47:43Z saulius 
;
_cod_database_code 4020785

loop_
_symmetry_equiv_pos_as_xyz
'x, y, z'
'-x, -y, -z'

loop_
_atom_site_label
_atom_site_type_symbol
_atom_site_fract_x
_atom_site_fract_y
_atom_site_fract_z
_atom_site_U_iso_or_equiv
_atom_site_adp_type
_atom_site_occupancy
_atom_site_symmetry_multiplicity
_atom_site_calc_flag
_atom_site_refinement_flags
_atom_site_disorder_assembly
_atom_site_disorder_group
O1 O 1.41149(19) 0.90868(14) 0.17761(8) 0.0328(3) Uani 1 1 d . . .
H1O1 H 1.356(3) 0.878(3) 0.1316(15) 0.048(6) Uiso 1 1 d . . .
O2 O 0.4079(2) 0.47705(14) 0.23502(8) 0.0341(3) Uani 1 1 d . . .
H1O2 H 0.490(4) 0.526(3) 0.1748(16) 0.059(6) Uiso 1 1 d . . .
N1 N 0.7517(2) 0.61567(15) 0.12268(9) 0.0268(3) Uani 1 1 d . . .
N2 N 1.1134(2) 0.80585(15) 0.09723(9) 0.0272(3) Uani 1 1 d . . .
C1 C 0.9961(2) 0.75590(18) 0.18115(10) 0.0252(4) Uani 1 1 d . . .
C2 C 0.8295(2) 0.63787(18) 0.19602(10) 0.0248(4) Uani 1 1 d . . .
C3 C 0.8569(3) 0.68069(18) 0.03469(10) 0.0269(4) Uani 1 1 d . . .
C4 C 0.7795(3) 0.65394(18) -0.04393(11) 0.0290(4) Uani 1 1 d . . .
H4A H 0.6420 0.6031 -0.0371 0.035 Uiso 1 1 calc R . .
C5 C 0.9048(3) 0.70205(18) -0.13023(11) 0.0306(4) Uani 1 1 d . . .
H5A H 0.8541 0.6835 -0.1832 0.037 Uiso 1 1 calc R . .
C6 C 1.1080(3) 0.77878(19) -0.14127(11) 0.0310(4) Uani 1 1 d . . .
H6A H 1.1954 0.8078 -0.2013 0.037 Uiso 1 1 calc R . .
C7 C 1.1812(3) 0.81210(19) -0.06683(11) 0.0294(4) Uani 1 1 d . . .
H7A H 1.3163 0.8664 -0.0752 0.035 Uiso 1 1 calc R . .
C8 C 1.0537(3) 0.76489(18) 0.02261(11) 0.0267(4) Uani 1 1 d . . .
C9 C 1.0307(3) 0.83767(17) 0.25217(10) 0.0261(4) Uani 1 1 d . . .
C10 C 1.2327(3) 0.91367(18) 0.24550(11) 0.0278(4) Uani 1 1 d . . .
C11 C 1.2532(3) 0.99995(19) 0.30972(11) 0.0297(4) Uani 1 1 d . . .
H11A H 1.3925 1.0459 0.3073 0.036 Uiso 1 1 calc R . .
C12 C 1.0724(3) 1.01883(19) 0.37674(11) 0.0307(4) Uani 1 1 d . . .
H12A H 1.0872 1.0792 0.4194 0.037 Uiso 1 1 calc R . .
C13 C 0.8685(3) 0.94983(18) 0.38214(10) 0.0290(4) Uani 1 1 d . . .
H13A H 0.7435 0.9642 0.4278 0.035 Uiso 1 1 calc R . .
C14 C 0.8493(3) 0.86024(18) 0.32057(10) 0.0277(4) Uani 1 1 d . . .
H14A H 0.7102 0.8129 0.3247 0.033 Uiso 1 1 calc R . .
C15 C 0.7486(3) 0.53168(19) 0.28852(11) 0.0272(4) Uani 1 1 d . . .
C16 C 0.5433(3) 0.45572(19) 0.30334(11) 0.0279(4) Uani 1 1 d . . .
C17 C 0.4731(3) 0.35464(19) 0.39010(11) 0.0297(4) Uani 1 1 d . . .
H17A H 0.3319 0.3069 0.4003 0.036 Uiso 1 1 calc R . .
C18 C 0.6067(3) 0.32258(19) 0.46192(11) 0.0311(4) Uani 1 1 d . . .
H18A H 0.5560 0.2544 0.5212 0.037 Uiso 1 1 calc R . .
C19 C 0.8142(3) 0.39009(19) 0.44714(11) 0.0297(4) Uani 1 1 d . . .
H19A H 0.9082 0.3658 0.4957 0.036 Uiso 1 1 calc R . .
C20 C 0.8842(3) 0.49309(18) 0.36144(11) 0.0278(4) Uani 1 1 d . . .
H20A H 1.0270 0.5386 0.3518 0.033 Uiso 1 1 calc R . .

loop_
_atom_site_aniso_label
_atom_site_aniso_U_11
_atom_site_aniso_U_22
_atom_site_aniso_U_33
_atom_site_aniso_U_23
_atom_site_aniso_U_13
_atom_site_aniso_U_12
O1 0.0269(6) 0.0364(7) 0.0370(7) -0.0137(5) -0.0001(5) -0.0053(5)
O2 0.0305(6) 0.0395(7) 0.0330(6) -0.0063(5) -0.0066(5) -0.0092(5)
N1 0.0245(7) 0.0267(7) 0.0293(7) -0.0072(5) -0.0043(5) -0.0014(5)
N2 0.0275(7) 0.0247(7) 0.0280(7) -0.0045(5) -0.0028(5) -0.0023(5)
C1 0.0221(8) 0.0234(8) 0.0279(8) -0.0042(6) -0.0021(6) -0.0007(6)
C2 0.0218(8) 0.0239(8) 0.0286(8) -0.0074(6) -0.0043(6) 0.0013(6)
C3 0.0274(8) 0.0231(8) 0.0277(8) -0.0035(6) -0.0039(6) 0.0020(6)
C4 0.0293(8) 0.0251(8) 0.0339(8) -0.0074(7) -0.0073(7) -0.0034(6)
C5 0.0374(9) 0.0263(8) 0.0278(8) -0.0060(6) -0.0076(7) 0.0010(7)
C6 0.0363(9) 0.0260(8) 0.0274(8) -0.0033(6) -0.0011(7) -0.0009(6)
C7 0.0298(8) 0.0254(8) 0.0303(8) -0.0038(6) -0.0020(7) -0.0025(6)
C8 0.0278(8) 0.0223(8) 0.0297(8) -0.0059(6) -0.0056(6) 0.0005(6)
C9 0.0284(8) 0.0215(8) 0.0273(8) -0.0032(6) -0.0056(6) -0.0029(6)
C10 0.0268(8) 0.0254(8) 0.0289(8) -0.0032(6) -0.0044(6) -0.0010(6)
C11 0.0308(8) 0.0277(8) 0.0311(8) -0.0034(7) -0.0109(7) -0.0047(6)
C12 0.0391(9) 0.0264(8) 0.0276(8) -0.0055(6) -0.0089(7) -0.0042(7)
C13 0.0335(9) 0.0269(8) 0.0249(7) -0.0037(6) -0.0044(6) -0.0026(6)
C14 0.0291(8) 0.0267(8) 0.0258(8) -0.0033(6) -0.0046(6) -0.0032(6)
C15 0.0270(8) 0.0266(8) 0.0287(8) -0.0094(6) -0.0009(6) -0.0036(6)
C16 0.0276(8) 0.0272(8) 0.0294(8) -0.0080(6) -0.0038(6) -0.0020(6)
C17 0.0275(8) 0.0269(8) 0.0338(8) -0.0073(7) 0.0000(6) -0.0056(6)
C18 0.0363(9) 0.0257(8) 0.0278(8) -0.0033(6) 0.0005(7) -0.0029(7)
C19 0.0322(9) 0.0279(8) 0.0282(8) -0.0056(6) -0.0055(6) -0.0004(6)
C20 0.0275(8) 0.0252(8) 0.0307(8) -0.0076(6) -0.0041(6) -0.0006(6)

loop_
_geom_bond_atom_site_label_1
_geom_bond_atom_site_label_2
_geom_bond_distance
_geom_bond_site_symmetry_2
_geom_bond_publ_flag
O1 C10 1.3579(19) . ?
O2 C16 1.3605(19) . ?
N1 C2 1.3236(19) . ?
N1 C3 1.366(2) . ?
N2 C1 1.325(2) . ?
N2 C8 1.368(2) . ?
C1 C2 1.454(2) . ?
C1 C9 1.480(2) . ?
C2 C15 1.484(2) . ?
C3 C8 1.410(2) . ?
C3 C4 1.412(2) . ?
C4 C5 1.370(2) . ?
C5 C6 1.410(2) . ?
C6 C7 1.368(2) . ?
C7 C8 1.412(2) . ?
C9 C14 1.403(2) . ?
C9 C10 1.411(2) . ?
C10 C11 1.397(2) . ?
C11 C12 1.380(2) . ?
C12 C13 1.393(2) . ?
C13 C14 1.383(2) . ?
C15 C20 1.404(2) . ?
C15 C16 1.411(2) . ?
C16 C17 1.389(2) . ?
C17 C18 1.386(2) . ?
C18 C19 1.385(2) . ?
C19 C20 1.384(2) . ?

loop_
_cod_related_entry_id
_cod_related_entry_database
_cod_related_entry_code
1 ChemSpider 14553937
